data_7700304
loop_
_publ_author_name
'M\"unzer, J\"orn E'
'Kneusels, Nis-Julian H'
'Weinert, Bastian'
'Neum\"uller, Bernhard'
'Kuzu, Istemi'

_publ_section_title
;
 Hexaphenyl carbodiphosphorane adducts of heavier group 15 element
 trichlorides: syntheses, properties and reactivities.
;
_journal_issue 29
_journal_name_full 'Dalton transactions (Cambridge, England : 2003)'
_journal_page_first 11076
_journal_page_last 11085
_journal_paper_doi 10.1039/c9dt01784d
_journal_volume 48
_journal_year 2019
_chemical_formula_moiety '[BiCl~3~(C{PPh~3~}~2~)]'
_chemical_formula_sum 'C37 H30 Bi Cl3 P2'
_chemical_formula_weight 851.88
_space_group_crystal_system monoclinic
_space_group_IT_number 14
_space_group_name_Hall '-P 2ybc'
_space_group_name_H-M_alt 'P 1 21/c 1'
_symmetry_space_group_name_Hall '-P 2ybc'
_symmetry_space_group_name_H-M 'P 1 21/c 1'
_atom_sites_solution_hydrogens geom
_atom_sites_solution_primary 'Patterson method'
_atom_sites_solution_secondary difmap
_audit_creation_method SHELXL-2016/6
_audit_update_record
;
2019-06-04 deposited with the CCDC.    2019-06-17 downloaded from the CCDC.
;
_cell_angle_alpha 90
_cell_angle_beta 99.34(1)
_cell_angle_gamma 90
_cell_formula_units_Z 4
_cell_length_a 12.931(1)
_cell_length_b 15.347(1)
_cell_length_c 16.821(1)
_cell_measurement_reflns_used 7500
_cell_measurement_temperature 100(2)
_cell_measurement_theta_max 25.2
_cell_measurement_theta_min 1.8
_cell_volume 3293.9(4)
_computing_cell_refinement 'IPDS-2T (Stoe)'
_computing_data_collection 'IPDS-2T (Stoe)'
_computing_data_reduction 'IPDS-2T (Stoe)'
_computing_publication_material 'WinGX (Farrugia, 2012)'
_computing_structure_refinement 'SHELXL-2016/6 (Sheldrick, 2016)'
_computing_structure_solution 'SHELXS-2014 (Sheldrick, 2014)'
_diffrn_ambient_temperature 100(2)
_diffrn_measured_fraction_theta_full 0.995
_diffrn_measured_fraction_theta_max 0.991
_diffrn_measurement_device_type 'IPDS-2T (Stoe)'
_diffrn_measurement_method 'IPDS-2T (Stoe)'
_diffrn_radiation_type MoK\a
_diffrn_radiation_wavelength 0.71073
_diffrn_reflns_av_R_equivalents 0.034
_diffrn_reflns_av_unetI/netI 0.0375
_diffrn_reflns_Laue_measured_fraction_full 0.995
_diffrn_reflns_Laue_measured_fraction_max 0.991
_diffrn_reflns_limit_h_max 15
_diffrn_reflns_limit_h_min -15
_diffrn_reflns_limit_k_max 18
_diffrn_reflns_limit_k_min -18
_diffrn_reflns_limit_l_max 20
_diffrn_reflns_limit_l_min -20
_diffrn_reflns_number 6347
_diffrn_reflns_point_group_measured_fraction_full 0.995
_diffrn_reflns_point_group_measured_fraction_max 0.991
_diffrn_reflns_theta_full 25.242
_diffrn_reflns_theta_max 25.891
_diffrn_reflns_theta_min 1.807
_diffrn_source 'fine-focus sealed tube'
_exptl_absorpt_coefficient_mu 5.719
_exptl_absorpt_correction_T_max 0.78
_exptl_absorpt_correction_T_min 0.69
_exptl_absorpt_correction_type numerical
_exptl_absorpt_process_details 'X-red32/X-area (Stoe)'
_exptl_crystal_colour colorless
_exptl_crystal_density_diffrn 1.718
_exptl_crystal_description columns
_exptl_crystal_F_000 1664
_exptl_crystal_size_max 0.19
_exptl_crystal_size_mid 0.16
_exptl_crystal_size_min 0.11
_refine_diff_density_max 1.076
_refine_diff_density_min -0.969
_refine_diff_density_rms 0.084
_refine_ls_extinction_method none
_refine_ls_goodness_of_fit_ref 0.973
_refine_ls_hydrogen_treatment constr
_refine_ls_matrix_type full
_refine_ls_number_parameters 388
_refine_ls_number_reflns 6347
_refine_ls_number_restraints 0
_refine_ls_restrained_S_all 0.973
_refine_ls_R_factor_all 0.0259
_refine_ls_R_factor_gt 0.0209
_refine_ls_shift/su_max 0.001
_refine_ls_shift/su_mean 0.000
_refine_ls_structure_factor_coef Fsqd
_refine_ls_weighting_details 'w=1/[\s^2^(Fo^2^)+(0.0212P)^2^] where P=(Fo^2^+2Fc^2^)/3'
_refine_ls_weighting_scheme calc
_refine_ls_wR_factor_gt 0.0435
_refine_ls_wR_factor_ref 0.0448
_reflns_Friedel_coverage 0.000
_reflns_number_gt 5659
_reflns_number_total 6347
_reflns_threshold_expression 'I > 2\s(I)'
_cod_data_source_file c9dt01784d2.cif
_cod_data_source_block 5_CCDC_1908268
_cod_depositor_comments 'Adding full bibliography for 7700302--7700307.cif.'
_cod_database_code 7700304
_shelx_shelxl_version_number 2016/6
_shelx_space_group_comment
;
The symmetry employed for this shelxl refinement is uniquely defined
by the following loop, which should always be used as a source of
symmetry information in preference to the above space-group names.
They are only intended as comments.
;

loop_
_space_group_symop_operation_xyz
'x, y, z'
'-x, y+1/2, -z+1/2'
'-x, -y, -z'
'x, -y-1/2, z-1/2'

loop_
_atom_site_label
_atom_site_type_symbol
_atom_site_fract_x
_atom_site_fract_y
_atom_site_fract_z
_atom_site_U_iso_or_equiv
_atom_site_adp_type
_atom_site_occupancy
_atom_site_site_symmetry_order
_atom_site_calc_flag
_atom_site_refinement_flags_posn
_atom_site_refinement_flags_adp
Bi1 Bi 0.13061(2) 0.51842(2) 0.11492(2) 0.01844(4) Uani 1 1 d . .
Cl1 Cl -0.02049(5) 0.39645(4) 0.06381(4) 0.02311(14) Uani 1 1 d . .
Cl2 Cl 0.28569(5) 0.64091(4) 0.13013(4) 0.02465(14) Uani 1 1 d . .
Cl3 Cl 0.03321(5) 0.57748(5) 0.21973(4) 0.02498(14) Uani 1 1 d . .
C1 C 0.23121(18) 0.42967(17) 0.20482(15) 0.0169(5) Uani 1 1 d . .
P1 P 0.22608(5) 0.42149(4) 0.30590(4) 0.01731(14) Uani 1 1 d . .
C2 C 0.11330(19) 0.36346(17) 0.33019(16) 0.0192(5) Uani 1 1 d . .
C3 C 0.1141(2) 0.32961(18) 0.40758(17) 0.0223(6) Uani 1 1 d . .
H31 H 0.175757 0.333625 0.446723 0.027 Uiso 1 1 calc R U
C4 C 0.0254(2) 0.29037(18) 0.42712(18) 0.0248(6) Uani 1 1 d . .
H41 H 0.025704 0.268138 0.479869 0.030 Uiso 1 1 calc R U
C5 C -0.0644(2) 0.28347(18) 0.36951(19) 0.0265(6) Uani 1 1 d . .
H51 H -0.125658 0.256898 0.382979 0.032 Uiso 1 1 calc R U
C6 C -0.0646(2) 0.31534(19) 0.29255(18) 0.0264(6) Uani 1 1 d . .
H61 H -0.125532 0.309461 0.252980 0.032 Uiso 1 1 calc R U
C7 C 0.0231(2) 0.35550(18) 0.27293(17) 0.0215(6) Uani 1 1 d . .
H71 H 0.022074 0.377857 0.220137 0.026 Uiso 1 1 calc R U
C8 C 0.2268(2) 0.52617(18) 0.35616(16) 0.0209(6) Uani 1 1 d . .
C9 C 0.1663(2) 0.53987(19) 0.41645(18) 0.0252(6) Uani 1 1 d . .
H91 H 0.123778 0.494190 0.431406 0.030 Uiso 1 1 calc R U
C10 C 0.1681(2) 0.6196(2) 0.45445(18) 0.0305(7) Uani 1 1 d . .
H101 H 0.127492 0.628152 0.496062 0.037 Uiso 1 1 calc R U
C11 C 0.2284(2) 0.6873(2) 0.43265(19) 0.0300(7) Uani 1 1 d . .
H111 H 0.227858 0.742478 0.458122 0.036 Uiso 1 1 calc R U
C12 C 0.2896(2) 0.6739(2) 0.37348(18) 0.0282(6) Uani 1 1 d . .
H121 H 0.332696 0.719598 0.359214 0.034 Uiso 1 1 calc R U
C13 C 0.2880(2) 0.59357(18) 0.33480(17) 0.0237(6) Uani 1 1 d . .
H131 H 0.329083 0.584957 0.293510 0.028 Uiso 1 1 calc R U
C14 C 0.33867(19) 0.36321(18) 0.35902(16) 0.0194(5) Uani 1 1 d . .
C15 C 0.42710(19) 0.4083(2) 0.39699(16) 0.0221(6) Uani 1 1 d . .
H151 H 0.427802 0.470201 0.396563 0.027 Uiso 1 1 calc R U
C16 C 0.5138(2) 0.3628(2) 0.43527(17) 0.0254(6) Uani 1 1 d . .
H161 H 0.573660 0.393545 0.461123 0.030 Uiso 1 1 calc R U
C17 C 0.5132(2) 0.2722(2) 0.43590(17) 0.0262(6) Uani 1 1 d . .
H171 H 0.572856 0.241054 0.461732 0.031 Uiso 1 1 calc R U
C18 C 0.4256(2) 0.2274(2) 0.39878(17) 0.0258(6) Uani 1 1 d . .
H181 H 0.425034 0.165537 0.399526 0.031 Uiso 1 1 calc R U
C19 C 0.3385(2) 0.27245(19) 0.36050(17) 0.0224(6) Uani 1 1 d . .
H191 H 0.278635 0.241303 0.335208 0.027 Uiso 1 1 calc R U
P2 P 0.31679(5) 0.37094(4) 0.15853(4) 0.01758(14) Uani 1 1 d . .
C20 C 0.45269(19) 0.38633(18) 0.20286(15) 0.0201(5) Uani 1 1 d . .
C21 C 0.4871(2) 0.47253(18) 0.21390(16) 0.0212(6) Uani 1 1 d . .
H211 H 0.439949 0.519349 0.198856 0.025 Uiso 1 1 calc R U
C22 C 0.5903(2) 0.48921(19) 0.24685(17) 0.0238(6) Uani 1 1 d . .
H221 H 0.614489 0.547662 0.252965 0.029 Uiso 1 1 calc R U
C23 C 0.6587(2) 0.42112(19) 0.27099(17) 0.0253(6) Uani 1 1 d . .
H231 H 0.729556 0.433127 0.293228 0.030 Uiso 1 1 calc R U
C24 C 0.6242(2) 0.3357(2) 0.26286(17) 0.0244(6) Uani 1 1 d . .
H241 H 0.670830 0.289322 0.280710 0.029 Uiso 1 1 calc R U
C25 C 0.5209(2) 0.31788(19) 0.22844(16) 0.0223(6) Uani 1 1 d . .
H251 H 0.497032 0.259329 0.222449 0.027 Uiso 1 1 calc R U
C26 C 0.30155(19) 0.40769(18) 0.05456(16) 0.0200(5) Uani 1 1 d . .
C27 C 0.3622(2) 0.47314(18) 0.02700(17) 0.0228(6) Uani 1 1 d . .
H271 H 0.420900 0.496347 0.061916 0.027 Uiso 1 1 calc R U
C28 C 0.3371(2) 0.5041(2) -0.05090(18) 0.0263(6) Uani 1 1 d . .
H281 H 0.378305 0.548720 -0.069294 0.032 Uiso 1 1 calc R U
C29 C 0.2518(2) 0.4703(2) -0.10227(17) 0.0270(6) Uani 1 1 d . .
H291 H 0.233588 0.492872 -0.155289 0.032 Uiso 1 1 calc R U
C30 C 0.1935(2) 0.4039(2) -0.07644(17) 0.0255(6) Uani 1 1 d . .
H301 H 0.136245 0.379682 -0.112156 0.031 Uiso 1 1 calc R U
C31 C 0.2182(2) 0.37259(18) 0.00150(17) 0.0221(6) Uani 1 1 d . .
H311 H 0.177930 0.326708 0.018917 0.027 Uiso 1 1 calc R U
C32 C 0.2895(2) 0.25525(18) 0.14594(16) 0.0217(6) Uani 1 1 d . .
C33 C 0.1970(2) 0.22295(19) 0.16686(17) 0.0243(6) Uani 1 1 d . .
H331 H 0.155152 0.259182 0.194619 0.029 Uiso 1 1 calc R U
C34 C 0.1655(2) 0.1377(2) 0.14729(18) 0.0289(7) Uani 1 1 d . .
H341 H 0.102678 0.115636 0.162060 0.035 Uiso 1 1 calc R U
C35 C 0.2259(2) 0.08548(19) 0.10644(17) 0.0299(7) Uani 1 1 d . .
H351 H 0.204486 0.027415 0.092884 0.036 Uiso 1 1 calc R U
C36 C 0.3183(2) 0.11745(19) 0.08496(17) 0.0286(6) Uani 1 1 d . .
H361 H 0.360141 0.080972 0.057417 0.034 Uiso 1 1 calc R U
C37 C 0.3491(2) 0.20214(18) 0.10365(17) 0.0237(6) Uani 1 1 d . .
H371 H 0.411190 0.224288 0.087621 0.028 Uiso 1 1 calc R U

loop_
_atom_site_aniso_label
_atom_site_aniso_U_11
_atom_site_aniso_U_22
_atom_site_aniso_U_33
_atom_site_aniso_U_23
_atom_site_aniso_U_13
_atom_site_aniso_U_12
Bi1 0.01867(5) 0.01826(7) 0.01835(5) 0.00102(4) 0.00290(4) 0.00076(4)
Cl1 0.0224(3) 0.0242(3) 0.0223(3) 0.0005(3) 0.0024(2) -0.0017(3)
Cl2 0.0236(3) 0.0198(3) 0.0316(4) 0.0003(3) 0.0075(3) -0.0012(3)
Cl3 0.0225(3) 0.0282(4) 0.0242(3) -0.0023(3) 0.0037(2) 0.0057(3)
C1 0.0180(11) 0.0181(13) 0.0155(12) 0.0010(11) 0.0051(10) 0.0035(10)
P1 0.0163(3) 0.0196(3) 0.0167(3) 0.0000(3) 0.0047(2) 0.0005(3)
C2 0.0182(12) 0.0183(13) 0.0224(13) -0.0014(11) 0.0067(10) 0.0009(10)
C3 0.0217(12) 0.0214(14) 0.0245(14) 0.0009(12) 0.0055(11) 0.0019(11)
C4 0.0272(13) 0.0214(14) 0.0286(15) 0.0022(12) 0.0133(12) 0.0050(12)
C5 0.0222(13) 0.0198(14) 0.0401(17) -0.0033(13) 0.0131(12) -0.0018(11)
C6 0.0203(13) 0.0291(16) 0.0304(16) -0.0056(13) 0.0065(11) -0.0035(12)
C7 0.0234(13) 0.0213(14) 0.0211(14) -0.0005(12) 0.0073(11) 0.0006(11)
C8 0.0190(12) 0.0239(15) 0.0188(13) 0.0021(11) 0.0004(10) 0.0042(11)
C9 0.0250(13) 0.0252(15) 0.0270(15) 0.0001(13) 0.0087(11) 0.0017(12)
C10 0.0331(14) 0.0325(17) 0.0285(16) -0.0062(14) 0.0127(13) 0.0022(13)
C11 0.0335(15) 0.0239(16) 0.0313(16) -0.0062(13) 0.0018(13) 0.0063(13)
C12 0.0294(14) 0.0267(16) 0.0277(15) 0.0000(13) 0.0028(12) -0.0020(12)
C13 0.0239(13) 0.0259(15) 0.0216(14) -0.0007(12) 0.0050(11) -0.0007(12)
C14 0.0167(12) 0.0254(15) 0.0173(12) 0.0043(11) 0.0060(10) 0.0042(11)
C15 0.0211(12) 0.0266(15) 0.0198(13) 0.0002(12) 0.0066(10) -0.0005(11)
C16 0.0182(12) 0.0344(16) 0.0234(14) -0.0014(13) 0.0028(11) 0.0017(12)
C17 0.0211(13) 0.0341(16) 0.0245(14) 0.0042(13) 0.0064(11) 0.0055(12)
C18 0.0300(14) 0.0256(15) 0.0231(14) 0.0029(12) 0.0087(12) 0.0060(12)
C19 0.0212(12) 0.0266(15) 0.0206(13) 0.0009(12) 0.0071(11) -0.0006(11)
P2 0.0173(3) 0.0191(3) 0.0169(3) -0.0002(3) 0.0048(2) 0.0005(3)
C20 0.0202(12) 0.0270(15) 0.0142(12) 0.0003(11) 0.0063(10) 0.0010(11)
C21 0.0205(12) 0.0236(14) 0.0204(13) 0.0017(12) 0.0059(10) 0.0017(11)
C22 0.0252(13) 0.0252(15) 0.0220(14) -0.0030(12) 0.0070(11) -0.0049(12)
C23 0.0173(12) 0.0338(16) 0.0248(14) -0.0008(13) 0.0030(11) -0.0003(12)
C24 0.0199(12) 0.0302(16) 0.0236(14) 0.0028(13) 0.0053(11) 0.0064(12)
C25 0.0233(13) 0.0250(15) 0.0201(13) 0.0002(12) 0.0077(11) -0.0004(11)
C26 0.0222(12) 0.0216(14) 0.0174(13) -0.0008(11) 0.0068(10) 0.0045(11)
C27 0.0200(12) 0.0265(15) 0.0229(14) -0.0021(12) 0.0063(11) 0.0002(11)
C28 0.0284(14) 0.0262(15) 0.0265(15) 0.0026(13) 0.0111(12) 0.0011(12)
C29 0.0281(14) 0.0338(17) 0.0199(14) 0.0043(13) 0.0065(11) 0.0065(12)
C30 0.0217(12) 0.0316(16) 0.0225(14) -0.0045(13) 0.0013(11) 0.0043(12)
C31 0.0201(12) 0.0248(15) 0.0228(14) 0.0006(12) 0.0077(11) 0.0008(11)
C32 0.0263(13) 0.0213(14) 0.0170(13) 0.0020(11) 0.0023(11) 0.0011(11)
C33 0.0270(13) 0.0244(15) 0.0220(14) -0.0013(12) 0.0053(11) -0.0003(12)
C34 0.0342(15) 0.0288(16) 0.0232(14) 0.0000(13) 0.0030(12) -0.0073(13)
C35 0.0435(16) 0.0202(15) 0.0237(15) -0.0017(12) -0.0015(13) -0.0048(13)
C36 0.0399(16) 0.0248(16) 0.0207(14) -0.0001(12) 0.0043(12) 0.0053(13)
C37 0.0280(13) 0.0220(15) 0.0217(14) 0.0018(12) 0.0056(11) 0.0046(12)

loop_
_atom_type_symbol
_atom_type_description
_atom_type_scat_dispersion_real
_atom_type_scat_dispersion_imag
_atom_type_scat_source
C C 0.0033 0.0016 'International Tables Vol C Tables 4.2.6.8 and 6.1.1.4'
H H 0.0000 0.0000 'International Tables Vol C Tables 4.2.6.8 and 6.1.1.4'
P P 0.1023 0.0942 'International Tables Vol C Tables 4.2.6.8 and 6.1.1.4'
Cl Cl 0.1484 0.1585 'International Tables Vol C Tables 4.2.6.8 and 6.1.1.4'
Bi Bi -4.1077 10.2566 'International Tables Vol C Tables 4.2.6.8 and 6.1.1.4'

loop_
_geom_angle_atom_site_label_1
_geom_angle_atom_site_label_2
_geom_angle_atom_site_label_3
_geom_angle
C1 Bi1 Cl3 92.72(6)
C1 Bi1 Cl2 91.02(7)
Cl3 Bi1 Cl2 97.52(2)
C1 Bi1 Cl1 95.80(7)
Cl3 Bi1 Cl1 93.08(2)
Cl2 Bi1 Cl1 167.11(2)
P2 C1 P1 122.98(15)
P2 C1 Bi1 110.78(12)
P1 C1 Bi1 126.24(13)
C1 P1 C2 114.92(12)
C1 P1 C8 113.49(13)
C2 P1 C8 105.88(12)
C1 P1 C14 111.51(12)
C2 P1 C14 104.92(12)
C8 P1 C14 105.30(12)
C7 C2 C3 119.3(2)
C7 C2 P1 120.1(2)
C3 C2 P1 120.5(2)
C4 C3 C2 120.1(3)
C4 C3 H31 119.9
C2 C3 H31 119.9
C3 C4 C5 119.9(3)
C3 C4 H41 120.0
C5 C4 H41 120.0
C6 C5 C4 119.9(3)
C6 C5 H51 120.0
C4 C5 H51 120.0
C7 C6 C5 120.4(3)
C7 C6 H61 119.8
C5 C6 H61 119.8
C6 C7 C2 120.2(3)
C6 C7 H71 119.9
C2 C7 H71 119.9
C13 C8 C9 119.2(3)
C13 C8 P1 120.0(2)
C9 C8 P1 120.8(2)
C10 C9 C8 120.1(3)
C10 C9 H91 119.9
C8 C9 H91 119.9
C9 C10 C11 120.7(3)
C9 C10 H101 119.6
C11 C10 H101 119.6
C12 C11 C10 119.5(3)
C12 C11 H111 120.2
C10 C11 H111 120.2
C11 C12 C13 120.0(3)
C11 C12 H121 120.0
C13 C12 H121 120.0
C8 C13 C12 120.4(3)
C8 C13 H131 119.8
C12 C13 H131 119.8
C19 C14 C15 119.3(2)
C19 C14 P1 119.9(2)
C15 C14 P1 120.8(2)
C16 C15 C14 120.1(3)
C16 C15 H151 120.0
C14 C15 H151 120.0
C15 C16 C17 120.2(3)
C15 C16 H161 119.9
C17 C16 H161 119.9
C18 C17 C16 119.8(3)
C18 C17 H171 120.1
C16 C17 H171 120.1
C17 C18 C19 120.4(3)
C17 C18 H181 119.8
C19 C18 H181 119.8
C18 C19 C14 120.2(3)
C18 C19 H191 119.9
C14 C19 H191 119.9
C1 P2 C20 113.61(12)
C1 P2 C32 116.15(13)
C20 P2 C32 109.45(13)
C1 P2 C26 107.31(12)
C20 P2 C26 107.60(12)
C32 P2 C26 101.69(12)
C25 C20 C21 120.0(2)
C25 C20 P2 123.5(2)
C21 C20 P2 116.4(2)
C22 C21 C20 119.6(3)
C22 C21 H211 120.2
C20 C21 H211 120.2
C21 C22 C23 120.4(3)
C21 C22 H221 119.8
C23 C22 H221 119.8
C24 C23 C22 120.3(2)
C24 C23 H231 119.8
C22 C23 H231 119.8
C23 C24 C25 119.9(3)
C23 C24 H241 120.0
C25 C24 H241 120.0
C20 C25 C24 119.7(3)
C20 C25 H251 120.1
C24 C25 H251 120.1
C31 C26 C27 118.9(3)
C31 C26 P2 116.7(2)
C27 C26 P2 124.2(2)
C28 C27 C26 120.2(3)
C28 C27 H271 119.9
C26 C27 H271 119.9
C27 C28 C29 120.2(3)
C27 C28 H281 119.9
C29 C28 H281 119.9
C30 C29 C28 120.0(3)
C30 C29 H291 120.0
C28 C29 H291 120.0
C29 C30 C31 120.0(3)
C29 C30 H301 120.0
C31 C30 H301 120.0
C30 C31 C26 120.6(3)
C30 C31 H311 119.7
C26 C31 H311 119.7
C33 C32 C37 119.3(3)
C33 C32 P2 118.5(2)
C37 C32 P2 121.2(2)
C32 C33 C34 120.3(3)
C32 C33 H331 119.8
C34 C33 H331 119.8
C35 C34 C33 119.7(3)
C35 C34 H341 120.1
C33 C34 H341 120.1
C34 C35 C36 120.3(3)
C34 C35 H351 119.9
C36 C35 H351 119.9
C37 C36 C35 120.1(3)
C37 C36 H361 120.0
C35 C36 H361 120.0
C36 C37 C32 120.2(3)
C36 C37 H371 119.9
C32 C37 H371 119.9

loop_
_geom_bond_atom_site_label_1
_geom_bond_atom_site_label_2
_geom_bond_distance
Bi1 C1 2.279(2)
Bi1 Cl3 2.4972(7)
Bi1 Cl2 2.7303(7)
Bi1 Cl1 2.7414(7)
C1 P2 1.710(2)
C1 P1 1.717(3)
P1 C2 1.811(3)
P1 C8 1.815(3)
P1 C14 1.815(3)
C2 C7 1.392(4)
C2 C3 1.400(4)
C3 C4 1.382(4)
C3 H31 0.9500
C4 C5 1.390(4)
C4 H41 0.9500
C5 C6 1.384(4)
C5 H51 0.9500
C6 C7 1.377(4)
C6 H61 0.9500
C7 H71 0.9500
C8 C13 1.385(4)
C8 C9 1.393(4)
C9 C10 1.379(4)
C9 H91 0.9500
C10 C11 1.384(4)
C10 H101 0.9500
C11 C12 1.383(4)
C11 H111 0.9500
C12 C13 1.393(4)
C12 H121 0.9500
C13 H131 0.9500
C14 C19 1.393(4)
C14 C15 1.399(4)
C15 C16 1.388(4)
C15 H151 0.9500
C16 C17 1.390(4)
C16 H161 0.9500
C17 C18 1.384(4)
C17 H171 0.9500
C18 C19 1.387(4)
C18 H181 0.9500
C19 H191 0.9500
P2 C20 1.810(3)
P2 C32 1.816(3)
P2 C26 1.817(3)
C20 C25 1.394(4)
C20 C21 1.399(4)
C21 C22 1.383(4)
C21 H211 0.9500
C22 C23 1.386(4)
C22 H221 0.9500
C23 C24 1.384(4)
C23 H231 0.9500
C24 C25 1.394(4)
C24 H241 0.9500
C25 H251 0.9500
C26 C31 1.391(4)
C26 C27 1.399(4)
C27 C28 1.382(4)
C27 H271 0.9500
C28 C29 1.386(4)
C28 H281 0.9500
C29 C30 1.379(4)
C29 H291 0.9500
C30 C31 1.384(4)
C30 H301 0.9500
C31 H311 0.9500
C32 C33 1.392(4)
C32 C37 1.394(4)
C33 C34 1.394(4)
C33 H331 0.9500
C34 C35 1.378(4)
C34 H341 0.9500
C35 C36 1.392(4)
C35 H351 0.9500
C36 C37 1.381(4)
C36 H361 0.9500
C37 H371 0.9500
